data_1542566
loop_
_publ_author_name
'Zhan, Guanqun'
'Zhou, Junfei'
'Liu, Rong'
'Liu, Tingting'
'Guo, Guoli'
'Wang, Jianping'
'Xiang, Ming'
'Xue, Yongbo'
'Luo, Zengwei'
'Zhang, Yonghui'
'Yao, Guangmin'

_publ_section_title
;
 Galanthamine, Plicamine, and Secoplicamine Alkaloids from Zephyranthes
 candida and Their Anti-acetylcholinesterase and Anti-inflammatory
 Activities.
;
_journal_issue 4
_journal_name_full 'Journal of natural products'
_journal_page_first 760
_journal_page_last 766
_journal_paper_doi 10.1021/acs.jnatprod.5b00681
_journal_volume 79
_journal_year 2016
_chemical_absolute_configuration ad
_chemical_formula_moiety 'C17 H23 N O4, C H4 O'
_chemical_formula_sum 'C18 H27 N O5'
_chemical_formula_weight 337.41
_chemical_name_systematic
;
 ?
;
_space_group_IT_number 19
_symmetry_cell_setting orthorhombic
_symmetry_space_group_name_Hall 'P 2ac 2ab'
_symmetry_space_group_name_H-M 'P 21 21 21'
_atom_sites_solution_hydrogens geom
_atom_sites_solution_primary direct
_atom_sites_solution_secondary difmap
_audit_creation_method SHELXL-97
_cell_angle_alpha 90.00
_cell_angle_beta 90.00
_cell_angle_gamma 90.00
_cell_formula_units_Z 4
_cell_length_a 7.9947(2)
_cell_length_b 8.6002(2)
_cell_length_c 24.7362(5)
_cell_measurement_reflns_used 2811
_cell_measurement_temperature 298(2)
_cell_measurement_theta_max 64.24
_cell_measurement_theta_min 3.70
_cell_volume 1700.76(7)
_computing_cell_refinement 'Bruker SAINT'
_computing_data_collection 'Bruker APEX2'
_computing_data_reduction 'Bruker SAINT'
_computing_molecular_graphics 'Bruker SHELXTL'
_computing_publication_material 'Bruker SHELXTL'
_computing_structure_refinement 'SHELXL-97 (Sheldrick, 1997)'
_computing_structure_solution 'SHELXS-97 (Sheldrick, 1990)'
_diffrn_ambient_temperature 298(2)
_diffrn_measured_fraction_theta_full 0.964
_diffrn_measured_fraction_theta_max 0.965
_diffrn_measurement_device_type 'Bruker APEX-II CCD'
_diffrn_measurement_method '\f and \w scans'
_diffrn_radiation_monochromator graphite
_diffrn_radiation_source 'fine-focus sealed tube'
_diffrn_radiation_type CuK\a
_diffrn_radiation_wavelength 1.54178
_diffrn_reflns_av_R_equivalents 0.1520
_diffrn_reflns_av_sigmaI/netI 0.0983
_diffrn_reflns_limit_h_max 8
_diffrn_reflns_limit_h_min -8
_diffrn_reflns_limit_k_max 9
_diffrn_reflns_limit_k_min -9
_diffrn_reflns_limit_l_max 24
_diffrn_reflns_limit_l_min -29
_diffrn_reflns_number 8344
_diffrn_reflns_theta_full 64.95
_diffrn_reflns_theta_max 64.95
_diffrn_reflns_theta_min 1.79
_exptl_absorpt_coefficient_mu 0.783
_exptl_absorpt_correction_T_max 0.9258
_exptl_absorpt_correction_T_min 0.9119
_exptl_absorpt_correction_type multi-scan
_exptl_absorpt_process_details 'SADABS, Sheldrick,2008'
_exptl_crystal_colour colorless
_exptl_crystal_density_diffrn 1.318
_exptl_crystal_density_method 'not measured'
_exptl_crystal_description block
_exptl_crystal_F_000 728
_exptl_crystal_size_max 0.12
_exptl_crystal_size_mid 0.10
_exptl_crystal_size_min 0.10
_refine_diff_density_max 0.374
_refine_diff_density_min -0.419
_refine_diff_density_rms 0.130
_refine_ls_abs_structure_details
;
Flack H D (1983), Acta Cryst. A39, 876-881;
Flack  parameter = -0.3(3), 1633 Friedel pairs.
Hooft <i>et al.</i> (2010) and Spek (2009);
Hooft parameter = -0.3(1), 1142 Bijvoet pairs.
;
_refine_ls_extinction_method none
_refine_ls_goodness_of_fit_ref 1.052
_refine_ls_hydrogen_treatment constr
_refine_ls_matrix_type full
_refine_ls_number_parameters 224
_refine_ls_number_reflns 2775
_refine_ls_number_restraints 0
_refine_ls_restrained_S_all 1.052
_refine_ls_R_factor_all 0.0558
_refine_ls_R_factor_gt 0.0487
_refine_ls_shift/su_max 0.016
_refine_ls_shift/su_mean 0.000
_refine_ls_structure_factor_coef Fsqd
_refine_ls_weighting_details 'calc w=1/[\s^2^(Fo^2^)+(0.0673P)^2^+0.7976P] where P=(Fo^2^+2Fc^2^)/3'
_refine_ls_weighting_scheme calc
_refine_ls_wR_factor_gt 0.1348
_refine_ls_wR_factor_ref 0.1364
_reflns_number_gt 2731
_reflns_number_total 2775
_reflns_threshold_expression >2sigma(I)
_cod_data_source_file np5b00681_si_002.cif
_cod_data_source_block cu_130427f_0m
_cod_depositor_comments 'Adding full bibliography for 1542562--1542566.cif.'
_cod_original_sg_symbol_Hall 'P 2ac 2ab '
_cod_database_code 1542566

loop_
_symmetry_equiv_pos_as_xyz
'x, y, z'
'x+1/2, -y+1/2, -z'
'-x, y+1/2, -z+1/2'
'-x+1/2, -y, z+1/2'

loop_
_atom_site_label
_atom_site_type_symbol
_atom_site_fract_x
_atom_site_fract_y
_atom_site_fract_z
_atom_site_U_iso_or_equiv
_atom_site_adp_type
_atom_site_occupancy
_atom_site_symmetry_multiplicity
_atom_site_calc_flag
_atom_site_refinement_flags
C1 C 0.6552(3) 0.8891(3) 0.10459(9) 0.0215(5) Uani 1 1 d .
H1A H 0.7058 0.9708 0.1261 0.026 Uiso 1 1 calc R
H1B H 0.5657 0.9356 0.0836 0.026 Uiso 1 1 calc R
C2 C 0.7876(3) 0.8243(3) 0.06549(10) 0.0235(5) Uani 1 1 d .
H2 H 0.7697 0.8724 0.0301 0.028 Uiso 1 1 calc R
C3 C 0.7735(3) 0.6497(3) 0.05870(10) 0.0231(5) Uani 1 1 d .
H3A H 0.8305 0.5982 0.0883 0.028 Uiso 1 1 calc R
H3B H 0.8275 0.6187 0.0253 0.028 Uiso 1 1 calc R
C4 C 0.5915(3) 0.5993(3) 0.05763(9) 0.0222(5) Uani 1 1 d .
H4A H 0.5849 0.4905 0.0474 0.027 Uiso 1 1 calc R
H4B H 0.5317 0.6594 0.0307 0.027 Uiso 1 1 calc R
C5 C 0.5072(3) 0.6225(3) 0.11380(9) 0.0221(5) Uani 1 1 d .
C6 C 0.3161(3) 0.6377(3) 0.10871(10) 0.0217(5) Uani 1 1 d .
H6 H 0.2690 0.6555 0.1448 0.026 Uiso 1 1 calc R
C7 C 0.2310(3) 0.4958(3) 0.08387(10) 0.0248(5) Uani 1 1 d .
H7A H 0.1175 0.5255 0.0745 0.030 Uiso 1 1 calc R
H7B H 0.2883 0.4719 0.0503 0.030 Uiso 1 1 calc R
C8 C 0.3828(3) 0.2694(3) 0.12025(10) 0.0268(6) Uani 1 1 d .
H8A H 0.4317 0.2617 0.0844 0.032 Uiso 1 1 calc R
H8B H 0.3603 0.1644 0.1326 0.032 Uiso 1 1 calc R
C9 C 0.5110(3) 0.3408(3) 0.15754(10) 0.0237(5) Uani 1 1 d .
C10 C 0.5878(3) 0.2535(3) 0.19766(10) 0.0272(6) Uani 1 1 d .
H10 H 0.5557 0.1504 0.2022 0.033 Uiso 1 1 calc R
C11 C 0.7107(3) 0.3143(3) 0.23137(10) 0.0275(6) Uani 1 1 d .
H11 H 0.7615 0.2508 0.2570 0.033 Uiso 1 1 calc R
C12 C 0.7582(3) 0.4690(3) 0.22704(10) 0.0256(6) Uani 1 1 d .
C13 C 0.6768(3) 0.5601(3) 0.18773(10) 0.0233(5) Uani 1 1 d .
C14 C 0.5590(3) 0.4970(3) 0.15298(9) 0.0213(5) Uani 1 1 d .
C15 C 0.5809(3) 0.7694(3) 0.14218(9) 0.0213(5) Uani 1 1 d .
H15 H 0.4921 0.8188 0.1634 0.026 Uiso 1 1 calc R
C16 C 0.1404(4) 0.3740(4) 0.16811(12) 0.0349(7) Uani 1 1 d .
H16A H 0.2109 0.4358 0.1910 0.052 Uiso 1 1 calc R
H16B H 0.1217 0.2745 0.1846 0.052 Uiso 1 1 calc R
H16C H 0.0352 0.4259 0.1631 0.052 Uiso 1 1 calc R
C17 C 0.9567(4) 0.4534(4) 0.29876(11) 0.0358(7) Uani 1 1 d .
H17A H 0.8735 0.4230 0.3247 0.054 Uiso 1 1 calc R
H17B H 1.0403 0.5156 0.3163 0.054 Uiso 1 1 calc R
H17C H 1.0079 0.3622 0.2837 0.054 Uiso 1 1 calc R
C18 C 0.8557(4) 0.2515(3) 0.05207(12) 0.0359(7) Uani 1 1 d .
H18A H 0.8232 0.2909 0.0868 0.054 Uiso 1 1 calc R
H18B H 0.7689 0.1855 0.0382 0.054 Uiso 1 1 calc R
H18C H 0.8735 0.3367 0.0277 0.054 Uiso 1 1 calc R
N1 N 0.2218(3) 0.3523(3) 0.11557(9) 0.0260(5) Uani 1 1 d .
O1 O 0.9538(2) 0.8604(2) 0.08255(7) 0.0247(4) Uani 1 1 d .
H1 H 0.9722 0.9531 0.0775 0.037 Uiso 1 1 calc R
O2 O 0.2835(2) 0.7704(2) 0.07618(7) 0.0262(4) Uani 1 1 d .
H2A H 0.1828 0.7886 0.0762 0.039 Uiso 1 1 calc R
O3 O 0.7101(2) 0.7122(2) 0.17940(7) 0.0237(4) Uani 1 1 d .
O4 O 0.8793(2) 0.5420(2) 0.25635(7) 0.0289(4) Uani 1 1 d .
O5 O 1.0068(3) 0.1642(2) 0.05732(9) 0.0357(5) Uani 1 1 d .
H5 H 1.0747 0.2142 0.0751 0.053 Uiso 1 1 calc R

loop_
_atom_site_aniso_label
_atom_site_aniso_U_11
_atom_site_aniso_U_22
_atom_site_aniso_U_33
_atom_site_aniso_U_23
_atom_site_aniso_U_13
_atom_site_aniso_U_12
C1 0.0241(13) 0.0157(12) 0.0246(11) 0.0005(10) -0.0043(9) 0.0001(9)
C2 0.0229(13) 0.0256(14) 0.0220(11) 0.0023(10) -0.0006(10) 0.0013(10)
C3 0.0226(13) 0.0250(14) 0.0218(11) -0.0031(10) 0.0032(9) 0.0045(10)
C4 0.0254(13) 0.0191(12) 0.0221(10) 0.0002(10) -0.0008(10) 0.0002(10)
C5 0.0228(13) 0.0203(13) 0.0231(11) 0.0005(10) 0.0038(9) 0.0019(10)
C6 0.0238(13) 0.0170(13) 0.0243(11) 0.0011(10) 0.0023(9) 0.0012(10)
C7 0.0212(13) 0.0242(13) 0.0291(12) 0.0012(11) -0.0023(10) 0.0002(10)
C8 0.0287(14) 0.0196(12) 0.0322(12) 0.0006(11) -0.0006(11) 0.0011(10)
C9 0.0241(13) 0.0221(12) 0.0251(12) 0.0010(10) 0.0049(10) 0.0018(10)
C10 0.0320(14) 0.0192(13) 0.0302(12) 0.0038(11) 0.0051(11) 0.0023(11)
C11 0.0339(14) 0.0256(14) 0.0231(11) 0.0054(10) 0.0023(10) 0.0063(11)
C12 0.0280(13) 0.0264(14) 0.0223(11) 0.0014(11) 0.0005(10) 0.0060(11)
C13 0.0255(13) 0.0221(13) 0.0224(11) 0.0025(10) 0.0044(10) 0.0036(10)
C14 0.0217(12) 0.0199(13) 0.0222(11) -0.0004(10) 0.0021(9) 0.0043(9)
C15 0.0243(13) 0.0173(12) 0.0221(10) -0.0046(10) -0.0010(9) 0.0026(10)
C16 0.0279(14) 0.0340(16) 0.0429(15) 0.0067(13) 0.0064(12) -0.0029(12)
C17 0.0414(17) 0.0341(16) 0.0319(14) 0.0054(13) -0.0113(12) 0.0044(13)
C18 0.0377(15) 0.0235(15) 0.0466(16) -0.0037(12) -0.0047(13) 0.0009(12)
N1 0.0235(11) 0.0204(11) 0.0340(11) 0.0044(9) 0.0010(9) -0.0019(9)
O1 0.0227(9) 0.0193(9) 0.0321(9) -0.0005(8) -0.0012(7) -0.0003(7)
O2 0.0229(9) 0.0240(10) 0.0318(9) 0.0057(8) -0.0017(7) 0.0034(8)
O3 0.0285(9) 0.0191(9) 0.0235(8) -0.0001(7) -0.0041(7) 0.0008(7)
O4 0.0323(10) 0.0296(10) 0.0249(8) 0.0005(8) -0.0101(8) 0.0030(8)
O5 0.0316(11) 0.0238(10) 0.0516(12) -0.0040(9) -0.0034(9) -0.0003(8)

loop_
_atom_type_symbol
_atom_type_description
_atom_type_scat_dispersion_real
_atom_type_scat_dispersion_imag
_atom_type_scat_source
C C 0.0181 0.0091 'International Tables Vol C Tables 4.2.6.8 and 6.1.1.4'
H H 0.0000 0.0000 'International Tables Vol C Tables 4.2.6.8 and 6.1.1.4'
N N 0.0311 0.0180 'International Tables Vol C Tables 4.2.6.8 and 6.1.1.4'
O O 0.0492 0.0322 'International Tables Vol C Tables 4.2.6.8 and 6.1.1.4'

loop_
_geom_angle_atom_site_label_1
_geom_angle_atom_site_label_2
_geom_angle_atom_site_label_3
_geom_angle
C15 C1 C2 114.3(2)
C15 C1 H1A 108.7
C2 C1 H1A 108.7
C15 C1 H1B 108.7
C2 C1 H1B 108.7
H1A C1 H1B 107.6
O1 C2 C3 108.5(2)
O1 C2 C1 112.06(19)
C3 C2 C1 112.2(2)
O1 C2 H2 108.0
C3 C2 H2 108.0
C1 C2 H2 108.0
C2 C3 C4 110.9(2)
C2 C3 H3A 109.5
C4 C3 H3A 109.5
C2 C3 H3B 109.5
C4 C3 H3B 109.5
H3A C3 H3B 108.1
C3 C4 C5 111.2(2)
C3 C4 H4A 109.4
C5 C4 H4A 109.4
C3 C4 H4B 109.4
C5 C4 H4B 109.4
H4A C4 H4B 108.0
C14 C5 C6 112.7(2)
C14 C5 C4 111.3(2)
C6 C5 C4 111.6(2)
C14 C5 C15 100.75(19)
C6 C5 C15 110.0(2)
C4 C5 C15 110.0(2)
O2 C6 C7 109.41(19)
O2 C6 C5 107.29(19)
C7 C6 C5 114.0(2)
O2 C6 H6 108.7
C7 C6 H6 108.7
C5 C6 H6 108.7
N1 C7 C6 118.7(2)
N1 C7 H7A 107.6
C6 C7 H7A 107.6
N1 C7 H7B 107.6
C6 C7 H7B 107.6
H7A C7 H7B 107.1
N1 C8 C9 116.3(2)
N1 C8 H8A 108.2
C9 C8 H8A 108.2
N1 C8 H8B 108.2
C9 C8 H8B 108.2
H8A C8 H8B 107.4
C10 C9 C14 117.1(2)
C10 C9 C8 121.2(2)
C14 C9 C8 121.8(2)
C9 C10 C11 122.6(2)
C9 C10 H10 118.7
C11 C10 H10 118.7
C12 C11 C10 120.5(2)
C12 C11 H11 119.8
C10 C11 H11 119.8
O4 C12 C11 126.5(2)
O4 C12 C13 116.1(2)
C11 C12 C13 117.4(2)
O3 C13 C14 114.8(2)
O3 C13 C12 123.6(2)
C14 C13 C12 121.6(2)
C13 C14 C9 120.8(2)
C13 C14 C5 107.7(2)
C9 C14 C5 131.5(2)
O3 C15 C1 109.7(2)
O3 C15 C5 106.07(19)
C1 C15 C5 115.06(19)
O3 C15 H15 108.6
C1 C15 H15 108.6
C5 C15 H15 108.6
N1 C16 H16A 109.5
N1 C16 H16B 109.5
H16A C16 H16B 109.5
N1 C16 H16C 109.5
H16A C16 H16C 109.5
H16B C16 H16C 109.5
O4 C17 H17A 109.5
O4 C17 H17B 109.5
H17A C17 H17B 109.5
O4 C17 H17C 109.5
H17A C17 H17C 109.5
H17B C17 H17C 109.5
O5 C18 H18A 109.5
O5 C18 H18B 109.5
H18A C18 H18B 109.5
O5 C18 H18C 109.5
H18A C18 H18C 109.5
H18B C18 H18C 109.5
C7 N1 C16 112.9(2)
C7 N1 C8 113.9(2)
C16 N1 C8 112.3(2)
C2 O1 H1 109.5
C6 O2 H2A 109.5
C13 O3 C15 106.31(19)
C12 O4 C17 116.7(2)
C18 O5 H5 109.5

loop_
_geom_bond_atom_site_label_1
_geom_bond_atom_site_label_2
_geom_bond_distance
C1 C15 1.509(3)
C1 C2 1.538(3)
C1 H1A 0.9700
C1 H1B 0.9700
C2 O1 1.428(3)
C2 C3 1.515(4)
C2 H2 0.9800
C3 C4 1.519(4)
C3 H3A 0.9700
C3 H3B 0.9700
C4 C5 1.557(3)
C4 H4A 0.9700
C4 H4B 0.9700
C5 C14 1.509(3)
C5 C6 1.539(4)
C5 C15 1.561(3)
C6 O2 1.420(3)
C6 C7 1.526(4)
C6 H6 0.9800
C7 N1 1.464(3)
C7 H7A 0.9700
C7 H7B 0.9700
C8 N1 1.476(3)
C8 C9 1.509(4)
C8 H8A 0.9700
C8 H8B 0.9700
C9 C10 1.387(4)
C9 C14 1.402(4)
C10 C11 1.391(4)
C10 H10 0.9300
C11 C12 1.388(4)
C11 H11 0.9300
C12 O4 1.362(3)
C12 C13 1.408(4)
C13 O3 1.351(3)
C13 C14 1.386(4)
C15 O3 1.469(3)
C15 H15 0.9800
C16 N1 1.465(4)
C16 H16A 0.9600
C16 H16B 0.9600
C16 H16C 0.9600
C17 O4 1.437(3)
C17 H17A 0.9600
C17 H17B 0.9600
C17 H17C 0.9600
C18 O5 1.428(4)
C18 H18A 0.9600
C18 H18B 0.9600
C18 H18C 0.9600
O1 H1 0.8200
O2 H2A 0.8200
O5 H5 0.8200

loop_
_geom_torsion_atom_site_label_1
_geom_torsion_atom_site_label_2
_geom_torsion_atom_site_label_3
_geom_torsion_atom_site_label_4
_geom_torsion
C15 C1 C2 O1 -102.2(2)
C15 C1 C2 C3 20.2(3)
O1 C2 C3 C4 162.62(19)
C1 C2 C3 C4 38.3(3)
C2 C3 C4 C5 -68.2(3)
C3 C4 C5 C14 -76.6(3)
C3 C4 C5 C6 156.6(2)
C3 C4 C5 C15 34.2(3)
C14 C5 C6 O2 173.11(19)
C4 C5 C6 O2 -60.9(2)
C15 C5 C6 O2 61.5(2)
C14 C5 C6 C7 -65.6(3)
C4 C5 C6 C7 60.5(3)
C15 C5 C6 C7 -177.1(2)
O2 C6 C7 N1 -168.9(2)
C5 C6 C7 N1 70.9(3)
N1 C8 C9 C10 128.1(3)
N1 C8 C9 C14 -52.5(3)
C14 C9 C10 C11 -1.8(4)
C8 C9 C10 C11 177.6(2)
C9 C10 C11 C12 2.1(4)
C10 C11 C12 O4 -178.2(2)
C10 C11 C12 C13 0.3(4)
O4 C12 C13 O3 -1.8(3)
C11 C12 C13 O3 179.6(2)
O4 C12 C13 C14 175.8(2)
C11 C12 C13 C14 -2.8(4)
O3 C13 C14 C9 -179.2(2)
C12 C13 C14 C9 3.0(4)
O3 C13 C14 C5 2.0(3)
C12 C13 C14 C5 -175.8(2)
C10 C9 C14 C13 -0.7(4)
C8 C9 C14 C13 179.9(2)
C10 C9 C14 C5 177.8(2)
C8 C9 C14 C5 -1.6(4)
C6 C5 C14 C13 -130.8(2)
C4 C5 C14 C13 103.0(2)
C15 C5 C14 C13 -13.6(3)
C6 C5 C14 C9 50.5(3)
C4 C5 C14 C9 -75.7(3)
C15 C5 C14 C9 167.8(3)
C2 C1 C15 O3 65.9(2)
C2 C1 C15 C5 -53.6(3)
C14 C5 C15 O3 20.0(2)
C6 C5 C15 O3 139.2(2)
C4 C5 C15 O3 -97.5(2)
C14 C5 C15 C1 141.5(2)
C6 C5 C15 C1 -99.3(3)
C4 C5 C15 C1 24.0(3)
C6 C7 N1 C16 56.3(3)
C6 C7 N1 C8 -73.4(3)
C9 C8 N1 C7 73.7(3)
C9 C8 N1 C16 -56.3(3)
C14 C13 O3 C15 11.7(3)
C12 C13 O3 C15 -170.6(2)
C1 C15 O3 C13 -144.7(2)
C5 C15 O3 C13 -19.9(2)
C11 C12 O4 C17 -5.1(4)
C13 C12 O4 C17 176.4(2)
